data_2211579
loop_
_publ_author_name
'Zhang, Shu-Ping'
'Yang, Song'
'Zou, Ying'
'Li, Hui-Quan'
'Shao, Si-Chang'

_publ_section_title 5-(2-Hydroxyphenyl)-4-(4-methoxyphenyl)-3-(4-methylphenyl)-4<i>H</i>-1,2,4-triazole
_journal_coeditor_code RZ2070
_journal_issue 12
_journal_name_full 'Acta Crystallographica Section E'
_journal_page_first o5395
_journal_page_last o5396
_journal_paper_doi 10.1107/S1600536806044680
_journal_volume 62
_journal_year 2006
_chemical_formula_iupac 'C22 H19 N3 O2'
_chemical_formula_moiety 'C22 H19 N3 O2'
_chemical_formula_sum 'C22 H19 N3 O2'
_chemical_formula_weight 357.40
_chemical_name_systematic
;
5-(2-Hydroxyphenyl)-4-(4-methoxyphenyl)-3-(4-methylphenyl)-4H-1,2,4-triazole
;
_space_group_IT_number 2
_symmetry_cell_setting triclinic
_symmetry_space_group_name_Hall '-P 1'
_symmetry_space_group_name_H-M 'P -1'
_atom_sites_solution_hydrogens geom
_atom_sites_solution_primary direct
_atom_sites_solution_secondary difmap
_audit_creation_method SHELXL97
_cell_angle_alpha 90.9566(6)
_cell_angle_beta 103.2093(6)
_cell_angle_gamma 90.4278(6)
_cell_formula_units_Z 4
_cell_length_a 9.5954(4)
_cell_length_b 12.4637(5)
_cell_length_c 15.8750(6)
_cell_measurement_reflns_used 3025
_cell_measurement_temperature 298(2)
_cell_measurement_theta_max 25.324
_cell_measurement_theta_min 2.275
_cell_volume 1847.94(13)
_computing_cell_refinement 'SAINT (Siemens, 1996)'
_computing_data_collection 'SMART (Siemens, 1996)'
_computing_data_reduction SAINT
_computing_molecular_graphics 'SHELXTL (Sheldrick, 1997b)'
_computing_publication_material SHELXTL
_computing_structure_refinement 'SHELXL97 (Sheldrick, 1997a)'
_computing_structure_solution 'SHELXS97 (Sheldrick, 1997a)'
_diffrn_ambient_temperature 298(2)
_diffrn_measured_fraction_theta_full 0.978
_diffrn_measured_fraction_theta_max 0.978
_diffrn_measurement_device_type 'Bruker SMART CCD area-detector'
_diffrn_measurement_method '\f and \w'
_diffrn_radiation_monochromator graphite
_diffrn_radiation_source 'fine-focus sealed tube'
_diffrn_radiation_type MoK\a
_diffrn_radiation_wavelength 0.71073
_diffrn_reflns_av_R_equivalents 0.0229
_diffrn_reflns_av_sigmaI/netI 0.0362
_diffrn_reflns_limit_h_max 12
_diffrn_reflns_limit_h_min -12
_diffrn_reflns_limit_k_max 16
_diffrn_reflns_limit_k_min -16
_diffrn_reflns_limit_l_max 21
_diffrn_reflns_limit_l_min -20
_diffrn_reflns_number 22546
_diffrn_reflns_theta_full 28.27
_diffrn_reflns_theta_max 28.27
_diffrn_reflns_theta_min 2.08
_diffrn_standards_number 0
_exptl_absorpt_coefficient_mu 0.084
_exptl_absorpt_correction_T_max 0.9908
_exptl_absorpt_correction_T_min 0.9850
_exptl_absorpt_correction_type multi-scan
_exptl_absorpt_process_details '(SADABS; Sheldrick, 1996)'
_exptl_crystal_colour colourless
_exptl_crystal_density_diffrn 1.285
_exptl_crystal_density_method 'not measured'
_exptl_crystal_description block
_exptl_crystal_F_000 752
_exptl_crystal_size_max 0.18
_exptl_crystal_size_mid 0.16
_exptl_crystal_size_min 0.11
_refine_diff_density_max 0.195
_refine_diff_density_min -0.119
_refine_ls_extinction_coef 0.0081(12)
_refine_ls_extinction_expression Fc^*^=kFc[1+0.001xFc^2^\l^3^/sin(2\q)]^-1/4^
_refine_ls_extinction_method 'SHELXL97 (Sheldrick, 1997a)'
_refine_ls_goodness_of_fit_ref 0.954
_refine_ls_hydrogen_treatment mixed
_refine_ls_matrix_type full
_refine_ls_number_parameters 500
_refine_ls_number_reflns 8963
_refine_ls_number_restraints 2
_refine_ls_restrained_S_all 0.956
_refine_ls_R_factor_all 0.0883
_refine_ls_R_factor_gt 0.0415
_refine_ls_shift/su_max 0.019
_refine_ls_shift/su_mean 0.000
_refine_ls_structure_factor_coef Fsqd
_refine_ls_weighting_details 'calc w = 1/[\s^2^(Fo^2^)+(0.0672P)^2^] where P=(Fo^2^+2Fc^2^)/3'
_refine_ls_weighting_scheme calc
_refine_ls_wR_factor_gt 0.1158
_refine_ls_wR_factor_ref 0.1292
_reflns_number_gt 4446
_reflns_number_total 8963
_reflns_threshold_expression I>2\s(I)
_cod_data_source_file rz2070.cif
_cod_data_source_block I
_cod_depositor_comments
;
The following automatic conversions were performed:
'_symmetry_cell_setting' value 'Triclinic' changed to 'triclinic'
according to '/home/saulius/struct/CIF-dictionaries/cif_core.dic'
dictionary named 'cif_core.dic' version 2.4.1 from 2010-06-29.

Automatic conversion script
Id: cif_fix_enum 1527 2010-12-29 10:47:43Z saulius 

The following automatic conversions were performed:

'_symmetry_cell_setting' value 'Triclinic' changed to 'triclinic'
according to /home/saulius/struct/CIF-dictionaries/cif_core.dic
dictionary named 'cif_core.dic' version 2.4.1 from 2010-06-29.

Automatic conversion script
Id: cif_fix_values 1715 2011-07-08 13:25:40Z adriana 
;
_cod_original_cell_volume 1847.95(13)
_cod_database_code 2211579
_cod_database_fobs_code 2211579

loop_
_symmetry_equiv_pos_as_xyz
'x, y, z'
'-x, -y, -z'

loop_
_atom_site_type_symbol
_atom_site_label
_atom_site_fract_x
_atom_site_fract_y
_atom_site_fract_z
_atom_site_U_iso_or_equiv
_atom_site_adp_type
_atom_site_calc_flag
_atom_site_refinement_flags
_atom_site_occupancy
C C1 0.24942(14) 1.01507(11) 0.49980(9) 0.0562(3) Uani d . 1
C C2 0.10930(14) 0.87280(11) 0.47266(9) 0.0564(4) Uani d . 1
C C3 0.02160(14) 0.78044(11) 0.43379(9) 0.0588(4) Uani d . 1
C C4 -0.01245(17) 0.70181(13) 0.48799(10) 0.0686(4) Uani d . 1
C C5 -0.09376(19) 0.61227(13) 0.45341(13) 0.0818(5) Uani d . 1
H H5 -0.1156 0.5605 0.4901 0.098 Uiso calc R 1
C C6 -0.14188(19) 0.59956(14) 0.36592(14) 0.0857(5) Uani d . 1
H H6 -0.1936 0.5382 0.3433 0.103 Uiso calc R 1
C C7 -0.11408(18) 0.67720(14) 0.31116(12) 0.0808(5) Uani d . 1
H H7 -0.1496 0.6696 0.2517 0.097 Uiso calc R 1
C C8 -0.03340(16) 0.76601(13) 0.34493(10) 0.0701(4) Uani d . 1
H H8 -0.0149 0.8180 0.3075 0.084 Uiso calc R 1
C C9 0.34288(14) 1.10637(11) 0.49094(9) 0.0555(3) Uani d . 1
C C10 0.42773(16) 1.10746(12) 0.43117(10) 0.0634(4) Uani d . 1
H H10 0.4250 1.0492 0.3934 0.076 Uiso calc R 1
C C11 0.51598(16) 1.19357(12) 0.42689(10) 0.0680(4) Uani d . 1
H H11 0.5714 1.1924 0.3859 0.082 Uiso calc R 1
C C12 0.52475(15) 1.28183(12) 0.48172(10) 0.0655(4) Uani d . 1
C C13 0.44224(17) 1.27926(13) 0.54290(10) 0.0706(4) Uani d . 1
H H13 0.4471 1.3368 0.5815 0.085 Uiso calc R 1
C C14 0.35334(16) 1.19362(12) 0.54785(9) 0.0650(4) Uani d . 1
H H14 0.2996 1.1941 0.5898 0.078 Uiso calc R 1
C C15 0.61729(18) 1.37738(13) 0.47302(12) 0.0877(5) Uani d . 1
H H15A 0.7098 1.3533 0.4678 0.132 Uiso calc R 1
H H15B 0.6277 1.4233 0.5233 0.132 Uiso calc R 1
H H15C 0.5733 1.4164 0.4224 0.132 Uiso calc R 1
C C16 0.17266(14) 0.95902(10) 0.34289(8) 0.0527(3) Uani d . 1
C C17 0.25054(15) 0.89442(11) 0.30036(9) 0.0591(4) Uani d . 1
H H17 0.3103 0.8426 0.3305 0.071 Uiso calc R 1
C C18 0.24011(15) 0.90631(11) 0.21283(9) 0.0619(4) Uani d . 1
H H18 0.2919 0.8619 0.1839 0.074 Uiso calc R 1
C C19 0.15301(16) 0.98390(12) 0.16841(9) 0.0613(4) Uani d . 1
C C20 0.07391(17) 1.04825(12) 0.21219(9) 0.0705(4) Uani d . 1
H H20 0.0138 1.1001 0.1823 0.085 Uiso calc R 1
C C21 0.08364(16) 1.03603(11) 0.29886(9) 0.0641(4) Uani d . 1
H H21 0.0306 1.0794 0.3278 0.077 Uiso calc R 1
C C22 0.20854(19) 0.93831(14) 0.03339(10) 0.0820(5) Uani d . 1
H H22A 0.3092 0.9410 0.0595 0.123 Uiso calc R 1
H H22B 0.1922 0.9647 -0.0245 0.123 Uiso calc R 1
H H22C 0.1744 0.8655 0.0318 0.123 Uiso calc R 1
C C23 0.29425(19) 0.53207(14) 0.88987(11) 0.0805(5) Uani d . 1
C C24 0.46717(19) 0.51286(12) 0.82096(11) 0.0750(5) Uani d . 1
C C25 0.57951(19) 0.52689(13) 0.77400(10) 0.0742(5) Uani d . 1
C C26 0.6467(2) 0.43526(15) 0.74909(12) 0.0911(6) Uani d . 1
C C27 0.7551(3) 0.4467(2) 0.70579(13) 0.1096(7) Uani d . 1
H H27 0.7995 0.3858 0.6903 0.132 Uiso calc R 1
C C28 0.7983(2) 0.5443(2) 0.68527(12) 0.1006(6) Uani d . 1
H H28 0.8715 0.5500 0.6559 0.121 Uiso calc R 1
C C29 0.7341(2) 0.63527(16) 0.70789(12) 0.0911(5) Uani d . 1
H H29 0.7633 0.7025 0.6935 0.109 Uiso calc R 1
C C30 0.6272(2) 0.62657(14) 0.75155(11) 0.0820(5) Uani d . 1
H H30 0.5850 0.6887 0.7668 0.098 Uiso calc R 1
C C31 0.18659(19) 0.58328(13) 0.92926(11) 0.0782(5) Uani d . 1
C C32 0.1918(2) 0.57627(16) 1.01618(13) 0.0980(6) Uani d . 1
H H32 0.2622 0.5349 1.0505 0.118 Uiso calc R 1
C C33 0.0949(2) 0.62928(17) 1.05370(13) 0.1009(6) Uani d . 1
H H33 0.1022 0.6229 1.1128 0.121 Uiso calc R 1
C C34 -0.0111(2) 0.69076(15) 1.00679(14) 0.0896(5) Uani d . 1
C C35 -0.0212(2) 0.69422(17) 0.91951(14) 0.1001(6) Uani d . 1
H H35 -0.0955 0.7322 0.8853 0.120 Uiso calc R 1
C C36 0.0754(2) 0.64311(17) 0.88078(13) 0.0962(6) Uani d . 1
H H36 0.0662 0.6486 0.8214 0.115 Uiso calc R 1
C C37 -0.1104(2) 0.75419(17) 1.04873(16) 0.1185(7) Uani d . 1
H H37A -0.1329 0.8206 1.0191 0.178 Uiso calc R 1
H H37B -0.0648 0.7690 1.1082 0.178 Uiso calc R 1
H H37C -0.1969 0.7136 1.0457 0.178 Uiso calc R 1
C C38 0.38954(15) 0.70377(11) 0.84731(9) 0.0579(4) Uani d . 1
C C39 0.46871(16) 0.75577(11) 0.92031(9) 0.0638(4) Uani d . 1
H H39 0.5164 0.7165 0.9673 0.077 Uiso calc R 1
C C40 0.47669(16) 0.86524(11) 0.92317(9) 0.0640(4) Uani d . 1
H H40 0.5298 0.9005 0.9723 0.077 Uiso calc R 1
C C41 0.40582(15) 0.92418(10) 0.85303(9) 0.0554(3) Uani d . 1
C C42 0.32699(15) 0.87201(11) 0.78019(9) 0.0601(4) Uani d . 1
H H42 0.2799 0.9110 0.7329 0.072 Uiso calc R 1
C C43 0.31854(15) 0.76107(11) 0.77817(9) 0.0619(4) Uani d . 1
H H43 0.2644 0.7253 0.7296 0.074 Uiso calc R 1
C C44 0.3460(2) 1.09826(13) 0.79523(12) 0.0996(6) Uani d . 1
H H44A 0.3799 1.0830 0.7440 0.149 Uiso calc R 1
H H44B 0.3637 1.1725 0.8115 0.149 Uiso calc R 1
H H44C 0.2450 1.0834 0.7841 0.149 Uiso calc R 1
H H1 0.074(2) 0.7768(13) 0.5875(14) 0.134(9) Uiso d D 1
H H2 0.545(2) 0.3377(19) 0.8002(15) 0.146(11) Uiso d D 1
N N1 0.22230(13) 0.98581(10) 0.57369(7) 0.0630(3) Uani d . 1
N N2 0.13441(13) 0.89634(10) 0.55629(7) 0.0636(3) Uani d . 1
N N3 0.18100(12) 0.94645(9) 0.43397(7) 0.0540(3) Uani d . 1
N N4 0.3256(2) 0.42997(12) 0.89016(12) 0.1030(5) Uani d . 1
N N5 0.4330(2) 0.41817(12) 0.84640(12) 0.0988(5) Uani d . 1
N N6 0.37982(14) 0.58820(9) 0.84669(8) 0.0686(3) Uani d . 1
O O1 0.02918(15) 0.70856(11) 0.57578(8) 0.0918(4) Uani d D 1
O O2 0.13424(13) 1.00302(9) 0.08275(6) 0.0852(3) Uani d . 1
O O3 0.6088(2) 0.33499(12) 0.76654(12) 0.1232(5) Uani d D 1
O O4 0.41904(12) 1.03287(8) 0.86360(6) 0.0756(3) Uani d . 1

loop_
_atom_site_aniso_label
_atom_site_aniso_U_11
_atom_site_aniso_U_22
_atom_site_aniso_U_33
_atom_site_aniso_U_12
_atom_site_aniso_U_13
_atom_site_aniso_U_23
C1 0.0584(8) 0.0628(9) 0.0483(8) 0.0149(7) 0.0131(6) 0.0062(7)
C2 0.0571(8) 0.0643(9) 0.0499(8) 0.0127(7) 0.0156(7) 0.0112(7)
C3 0.0576(8) 0.0634(9) 0.0572(9) 0.0104(7) 0.0162(7) 0.0097(7)
C4 0.0689(10) 0.0706(10) 0.0672(11) 0.0103(8) 0.0162(8) 0.0151(8)
C5 0.0856(12) 0.0671(11) 0.0949(14) 0.0051(9) 0.0241(10) 0.0197(9)
C6 0.0857(12) 0.0693(11) 0.1033(15) 0.0000(9) 0.0244(11) 0.0013(10)
C7 0.0829(11) 0.0840(12) 0.0742(11) -0.0073(10) 0.0161(9) -0.0050(9)
C8 0.0715(10) 0.0761(11) 0.0637(10) -0.0011(8) 0.0175(8) 0.0045(8)
C9 0.0561(8) 0.0605(9) 0.0500(8) 0.0106(7) 0.0116(6) 0.0057(7)
C10 0.0709(10) 0.0610(9) 0.0612(9) 0.0087(8) 0.0210(8) 0.0010(7)
C11 0.0697(10) 0.0714(10) 0.0671(10) 0.0052(8) 0.0242(8) 0.0044(8)
C12 0.0585(9) 0.0676(10) 0.0675(10) 0.0068(7) 0.0081(7) 0.0061(8)
C13 0.0709(10) 0.0710(10) 0.0671(10) 0.0019(8) 0.0110(8) -0.0100(8)
C14 0.0674(9) 0.0742(10) 0.0541(9) 0.0079(8) 0.0150(7) 0.0003(7)
C15 0.0832(12) 0.0814(12) 0.0986(14) -0.0102(10) 0.0213(10) -0.0009(10)
C16 0.0598(8) 0.0568(8) 0.0430(7) 0.0063(7) 0.0138(6) 0.0081(6)
C17 0.0649(9) 0.0601(9) 0.0541(9) 0.0144(7) 0.0164(7) 0.0097(6)
C18 0.0691(9) 0.0630(9) 0.0572(9) 0.0079(7) 0.0218(7) -0.0011(7)
C19 0.0707(9) 0.0698(9) 0.0446(8) 0.0007(8) 0.0153(7) 0.0061(7)
C20 0.0838(11) 0.0742(10) 0.0542(9) 0.0266(8) 0.0156(8) 0.0162(7)
C21 0.0744(10) 0.0675(9) 0.0538(9) 0.0207(7) 0.0203(7) 0.0077(7)
C22 0.0925(12) 0.1028(13) 0.0560(9) -0.0119(10) 0.0286(9) -0.0072(9)
C23 0.0813(12) 0.0698(12) 0.0798(12) -0.0184(10) -0.0035(9) 0.0108(9)
C24 0.0865(12) 0.0490(9) 0.0749(11) -0.0022(9) -0.0115(9) -0.0012(8)
C25 0.0852(12) 0.0638(10) 0.0623(10) 0.0077(9) -0.0067(9) -0.0028(8)
C26 0.1171(16) 0.0672(12) 0.0734(12) 0.0170(11) -0.0100(11) -0.0110(9)
C27 0.133(2) 0.1104(18) 0.0781(14) 0.0440(15) 0.0080(13) -0.0147(12)
C28 0.1072(15) 0.1196(17) 0.0692(12) 0.0331(14) 0.0075(10) -0.0028(12)
C29 0.0855(13) 0.1013(15) 0.0843(13) 0.0118(11) 0.0139(10) 0.0046(10)
C30 0.0852(12) 0.0713(11) 0.0842(12) 0.0123(9) 0.0081(10) -0.0012(9)
C31 0.0758(11) 0.0784(11) 0.0712(11) -0.0267(9) -0.0027(9) 0.0169(9)
C32 0.0965(14) 0.1036(15) 0.0817(14) -0.0090(12) -0.0062(11) 0.0215(11)
C33 0.1054(16) 0.1171(16) 0.0737(13) -0.0190(13) 0.0069(12) 0.0160(11)
C34 0.0783(12) 0.0928(13) 0.0945(15) -0.0293(10) 0.0125(11) 0.0207(11)
C35 0.0744(12) 0.1236(16) 0.0971(16) -0.0086(11) 0.0065(11) 0.0392(12)
C36 0.0820(13) 0.1240(16) 0.0771(12) -0.0110(12) 0.0052(10) 0.0278(11)
C37 0.1041(16) 0.1251(18) 0.1351(19) -0.0251(14) 0.0452(14) 0.0176(14)
C38 0.0642(9) 0.0509(8) 0.0539(8) -0.0059(7) 0.0038(7) 0.0025(6)
C39 0.0754(10) 0.0597(9) 0.0494(8) -0.0019(7) -0.0002(7) 0.0080(7)
C40 0.0775(10) 0.0603(9) 0.0474(8) -0.0047(7) 0.0008(7) -0.0019(7)
C41 0.0641(9) 0.0504(8) 0.0512(8) 0.0009(6) 0.0123(7) -0.0005(6)
C42 0.0688(9) 0.0591(9) 0.0489(8) 0.0059(7) 0.0055(7) 0.0062(7)
C43 0.0715(9) 0.0602(9) 0.0481(8) -0.0035(7) 0.0019(7) -0.0026(7)
C44 0.1221(15) 0.0607(10) 0.1027(14) 0.0085(10) -0.0034(12) 0.0199(10)
N1 0.0691(8) 0.0720(8) 0.0492(7) 0.0060(7) 0.0157(6) 0.0066(6)
N2 0.0679(8) 0.0733(8) 0.0513(7) 0.0052(6) 0.0166(6) 0.0075(6)
N3 0.0592(7) 0.0593(7) 0.0443(6) 0.0072(5) 0.0131(5) 0.0062(5)
N4 0.1086(13) 0.0628(10) 0.1271(14) -0.0195(9) 0.0046(11) 0.0183(9)
N5 0.1062(13) 0.0609(10) 0.1202(14) -0.0076(9) 0.0067(10) 0.0078(8)
N6 0.0785(9) 0.0548(8) 0.0646(8) -0.0099(7) 0.0000(7) 0.0047(6)
O1 0.1101(10) 0.0946(10) 0.0698(8) -0.0079(8) 0.0174(7) 0.0251(7)
O2 0.1053(9) 0.1071(9) 0.0466(6) 0.0216(7) 0.0233(6) 0.0119(6)
O3 0.1670(16) 0.0674(9) 0.1274(13) 0.0193(9) 0.0181(12) -0.0135(8)
O4 0.0964(8) 0.0530(6) 0.0697(7) 0.0030(5) 0.0031(6) 0.0009(5)

loop_
_atom_type_symbol
_atom_type_description
_atom_type_scat_dispersion_real
_atom_type_scat_dispersion_imag
_atom_type_scat_source
C C 0.0033 0.0016 'International Tables Vol C Tables 4.2.6.8 and 6.1.1.4'
H H 0.0000 0.0000 'International Tables Vol C Tables 4.2.6.8 and 6.1.1.4'
N N 0.0061 0.0033 'International Tables Vol C Tables 4.2.6.8 and 6.1.1.4'
O O 0.0106 0.0060 'International Tables Vol C Tables 4.2.6.8 and 6.1.1.4'

loop_
_geom_angle_atom_site_label_1
_geom_angle_atom_site_label_2
_geom_angle_atom_site_label_3
_geom_angle
N1 C1 N3 110.07(13)
N1 C1 C9 123.94(13)
N3 C1 C9 125.97(12)
N2 C2 N3 108.44(12)
N2 C2 C3 122.49(13)
N3 C2 C3 129.05(12)
C8 C3 C4 117.13(15)
C8 C3 C2 123.97(13)
C4 C3 C2 118.89(14)
O1 C4 C5 116.47(15)
O1 C4 C3 122.98(15)
C5 C4 C3 120.54(16)
C6 C5 C4 120.49(16)
C6 C5 H5 119.8
C4 C5 H5 119.8
C5 C6 C7 120.28(17)
C5 C6 H6 119.9
C7 C6 H6 119.9
C8 C7 C6 119.53(17)
C8 C7 H7 120.2
C6 C7 H7 120.2
C7 C8 C3 121.97(15)
C7 C8 H8 119.0
C3 C8 H8 119.0
C10 C9 C14 117.76(14)
C10 C9 C1 123.03(13)
C14 C9 C1 119.12(13)
C11 C10 C9 120.83(14)
C11 C10 H10 119.6
C9 C10 H10 119.6
C10 C11 C12 121.92(14)
C10 C11 H11 119.0
C12 C11 H11 119.0
C11 C12 C13 117.06(15)
C11 C12 C15 120.86(15)
C13 C12 C15 122.06(15)
C14 C13 C12 121.62(15)
C14 C13 H13 119.2
C12 C13 H13 119.2
C13 C14 C9 120.77(14)
C13 C14 H14 119.6
C9 C14 H14 119.6
C12 C15 H15A 109.5
C12 C15 H15B 109.5
H15A C15 H15B 109.5
C12 C15 H15C 109.5
H15A C15 H15C 109.5
H15B C15 H15C 109.5
C17 C16 C21 120.52(12)
C17 C16 N3 120.56(11)
C21 C16 N3 118.92(12)
C16 C17 C18 120.00(12)
C16 C17 H17 120.0
C18 C17 H17 120.0
C19 C18 C17 120.01(13)
C19 C18 H18 120.0
C17 C18 H18 120.0
O2 C19 C18 125.29(13)
O2 C19 C20 115.33(13)
C18 C19 C20 119.37(13)
C21 C20 C19 120.60(13)
C21 C20 H20 119.7
C19 C20 H20 119.7
C20 C21 C16 119.50(13)
C20 C21 H21 120.2
C16 C21 H21 120.2
O2 C22 H22A 109.5
O2 C22 H22B 109.5
H22A C22 H22B 109.5
O2 C22 H22C 109.5
H22A C22 H22C 109.5
H22B C22 H22C 109.5
N4 C23 N6 109.71(18)
N4 C23 C31 127.09(18)
N6 C23 C31 123.20(15)
N5 C24 N6 108.08(18)
N5 C24 C25 122.23(17)
N6 C24 C25 129.69(14)
C30 C25 C26 116.78(19)
C30 C25 C24 124.30(15)
C26 C25 C24 118.92(17)
O3 C26 C27 118.0(2)
O3 C26 C25 122.1(2)
C27 C26 C25 119.9(2)
C28 C27 C26 121.6(2)
C28 C27 H27 119.2
C26 C27 H27 119.2
C27 C28 C29 119.9(2)
C27 C28 H28 120.0
C29 C28 H28 120.0
C30 C29 C28 119.8(2)
C30 C29 H29 120.1
C28 C29 H29 120.1
C29 C30 C25 121.92(17)
C29 C30 H30 119.0
C25 C30 H30 119.0
C32 C31 C36 116.5(2)
C32 C31 C23 121.66(17)
C36 C31 C23 121.81(17)
C31 C32 C33 121.44(19)
C31 C32 H32 119.3
C33 C32 H32 119.3
C34 C33 C32 122.1(2)
C34 C33 H33 119.0
C32 C33 H33 119.0
C33 C34 C35 116.9(2)
C33 C34 C37 121.9(2)
C35 C34 C37 121.2(2)
C34 C35 C36 122.02(19)
C34 C35 H35 119.0
C36 C35 H35 119.0
C35 C36 C31 120.98(18)
C35 C36 H36 119.5
C31 C36 H36 119.5
C34 C37 H37A 109.5
C34 C37 H37B 109.5
H37A C37 H37B 109.5
C34 C37 H37C 109.5
H37A C37 H37C 109.5
H37B C37 H37C 109.5
C43 C38 C39 120.50(13)
C43 C38 N6 120.88(12)
C39 C38 N6 118.59(12)
C40 C39 C38 119.64(13)
C40 C39 H39 120.2
C38 C39 H39 120.2
C39 C40 C41 120.31(13)
C39 C40 H40 119.8
C41 C40 H40 119.8
O4 C41 C42 124.78(12)
O4 C41 C40 115.30(12)
C42 C41 C40 119.91(13)
C41 C42 C43 119.36(13)
C41 C42 H42 120.3
C43 C42 H42 120.3
C38 C43 C42 120.27(13)
C38 C43 H43 119.9
C42 C43 H43 119.9
O4 C44 H44A 109.5
O4 C44 H44B 109.5
H44A C44 H44B 109.5
O4 C44 H44C 109.5
H44A C44 H44C 109.5
H44B C44 H44C 109.5
C1 N1 N2 106.92(12)
C2 N2 N1 109.10(11)
C2 N3 C1 105.47(11)
C2 N3 C16 127.81(11)
C1 N3 C16 126.28(11)
C23 N4 N5 107.31(15)
C24 N5 N4 109.20(16)
C23 N6 C24 105.69(14)
C23 N6 C38 123.51(14)
C24 N6 C38 129.62(14)
C4 O1 H1 104.7(13)
C19 O2 C22 118.44(12)
C26 O3 H2 110.0(16)
C41 O4 C44 118.30(12)

loop_
_geom_bond_atom_site_label_1
_geom_bond_atom_site_label_2
_geom_bond_distance
C1 N1 1.3150(17)
C1 N3 1.3794(17)
C1 C9 1.4720(19)
C2 N2 1.3216(17)
C2 N3 1.3770(17)
C2 C3 1.462(2)
C3 C8 1.397(2)
C3 C4 1.400(2)
C4 O1 1.3602(18)
C4 C5 1.388(2)
C5 C6 1.366(2)
C5 H5 0.9300
C6 C7 1.376(2)
C6 H6 0.9300
C7 C8 1.375(2)
C7 H7 0.9300
C8 H8 0.9300
C9 C10 1.3845(19)
C9 C14 1.3903(19)
C10 C11 1.374(2)
C10 H10 0.9300
C11 C12 1.381(2)
C11 H11 0.9300
C12 C13 1.387(2)
C12 C15 1.507(2)
C13 C14 1.376(2)
C13 H13 0.9300
C14 H14 0.9300
C15 H15A 0.9600
C15 H15B 0.9600
C15 H15C 0.9600
C16 C17 1.3725(18)
C16 C21 1.3788(18)
C16 N3 1.4411(16)
C17 C18 1.3808(18)
C17 H17 0.9300
C18 C19 1.3771(18)
C18 H18 0.9300
C19 O2 1.3558(16)
C19 C20 1.391(2)
C20 C21 1.3688(19)
C20 H20 0.9300
C21 H21 0.9300
C22 O2 1.4197(19)
C22 H22A 0.9600
C22 H22B 0.9600
C22 H22C 0.9600
C23 N4 1.310(2)
C23 N6 1.378(2)
C23 C31 1.469(3)
C24 N5 1.317(2)
C24 N6 1.381(2)
C24 C25 1.455(2)
C25 C30 1.400(2)
C25 C26 1.410(2)
C26 O3 1.350(2)
C26 C27 1.379(3)
C27 C28 1.351(3)
C27 H27 0.9300
C28 C29 1.375(3)
C28 H28 0.9300
C29 C30 1.367(2)
C29 H29 0.9300
C30 H30 0.9300
C31 C32 1.374(2)
C31 C36 1.394(2)
C32 C33 1.380(3)
C32 H32 0.9300
C33 C34 1.364(3)
C33 H33 0.9300
C34 C35 1.368(3)
C34 C37 1.503(3)
C35 C36 1.378(3)
C35 H35 0.9300
C36 H36 0.9300
C37 H37A 0.9600
C37 H37B 0.9600
C37 H37C 0.9600
C38 C43 1.3677(18)
C38 C39 1.3803(18)
C38 N6 1.4424(17)
C39 C40 1.3653(18)
C39 H39 0.9300
C40 C41 1.3895(19)
C40 H40 0.9300
C41 O4 1.3637(15)
C41 C42 1.3783(19)
C42 C43 1.3840(18)
C42 H42 0.9300
C43 H43 0.9300
C44 O4 1.4227(18)
C44 H44A 0.9600
C44 H44B 0.9600
C44 H44C 0.9600
N1 N2 1.3784(16)
N4 N5 1.376(2)
O1 H1 0.946(15)
O3 H2 0.902(16)

loop_
_geom_hbond_atom_site_label_D
_geom_hbond_atom_site_label_H
_geom_hbond_atom_site_label_A
_geom_hbond_distance_DH
_geom_hbond_distance_HA
_geom_hbond_distance_DA
_geom_hbond_angle_DHA
O1 H1 N2 0.946(15) 1.716(17) 2.5932(18) 153(2)
O3 H2 N5 0.902(16) 1.745(19) 2.547(3) 147(2)

loop_
_geom_torsion_atom_site_label_1
_geom_torsion_atom_site_label_2
_geom_torsion_atom_site_label_3
_geom_torsion_atom_site_label_4
_geom_torsion
N2 C2 C3 C8 165.26(13)
N3 C2 C3 C8 -16.6(2)
N2 C2 C3 C4 -13.6(2)
N3 C2 C3 C4 164.59(13)
C8 C3 C4 O1 -177.14(13)
C2 C3 C4 O1 1.8(2)
C8 C3 C4 C5 2.0(2)
C2 C3 C4 C5 -179.10(13)
O1 C4 C5 C6 179.12(15)
C3 C4 C5 C6 0.0(2)
C4 C5 C6 C7 -2.1(3)
C5 C6 C7 C8 2.2(3)
C6 C7 C8 C3 -0.2(2)
C4 C3 C8 C7 -1.9(2)
C2 C3 C8 C7 179.24(14)
N1 C1 C9 C10 146.37(14)
N3 C1 C9 C10 -31.8(2)
N1 C1 C9 C14 -30.0(2)
N3 C1 C9 C14 151.76(13)
C14 C9 C10 C11 -1.9(2)
C1 C9 C10 C11 -178.33(13)
C9 C10 C11 C12 0.4(2)
C10 C11 C12 C13 1.2(2)
C10 C11 C12 C15 -177.19(13)
C11 C12 C13 C14 -1.2(2)
C15 C12 C13 C14 177.12(14)
C12 C13 C14 C9 -0.3(2)
C10 C9 C14 C13 1.8(2)
C1 C9 C14 C13 178.42(12)
C21 C16 C17 C18 0.0(2)
N3 C16 C17 C18 179.13(12)
C16 C17 C18 C19 0.8(2)
C17 C18 C19 O2 180.00(13)
C17 C18 C19 C20 -1.3(2)
O2 C19 C20 C21 179.76(14)
C18 C19 C20 C21 0.9(2)
C19 C20 C21 C16 -0.1(2)
C17 C16 C21 C20 -0.4(2)
N3 C16 C21 C20 -179.51(13)
N5 C24 C25 C30 -174.79(15)
N6 C24 C25 C30 5.3(3)
N5 C24 C25 C26 4.9(2)
N6 C24 C25 C26 -174.97(15)
C30 C25 C26 O3 -179.43(15)
C24 C25 C26 O3 0.8(2)
C30 C25 C26 C27 0.8(2)
C24 C25 C26 C27 -178.91(16)
O3 C26 C27 C28 179.42(17)
C25 C26 C27 C28 -0.8(3)
C26 C27 C28 C29 0.2(3)
C27 C28 C29 C30 0.4(3)
C28 C29 C30 C25 -0.4(3)
C26 C25 C30 C29 -0.2(2)
C24 C25 C30 C29 179.49(16)
N4 C23 C31 C32 58.6(2)
N6 C23 C31 C32 -120.79(18)
N4 C23 C31 C36 -122.6(2)
N6 C23 C31 C36 58.0(2)
C36 C31 C32 C33 -2.4(3)
C23 C31 C32 C33 176.47(17)
C31 C32 C33 C34 0.3(3)
C32 C33 C34 C35 2.6(3)
C32 C33 C34 C37 -175.91(18)
C33 C34 C35 C36 -3.4(3)
C37 C34 C35 C36 175.08(18)
C34 C35 C36 C31 1.4(3)
C32 C31 C36 C35 1.6(3)
C23 C31 C36 C35 -177.30(17)
C43 C38 C39 C40 -0.4(2)
N6 C38 C39 C40 -178.47(14)
C38 C39 C40 C41 -0.1(2)
C39 C40 C41 O4 178.84(13)
C39 C40 C41 C42 0.0(2)
O4 C41 C42 C43 -178.18(13)
C40 C41 C42 C43 0.5(2)
C39 C38 C43 C42 0.9(2)
N6 C38 C43 C42 178.98(13)
C41 C42 C43 C38 -1.0(2)
N3 C1 N1 N2 -0.02(14)
C9 C1 N1 N2 -178.46(11)
N3 C2 N2 N1 0.23(14)
C3 C2 N2 N1 178.75(11)
C1 N1 N2 C2 -0.13(15)
N2 C2 N3 C1 -0.23(14)
C3 C2 N3 C1 -178.62(12)
N2 C2 N3 C16 -172.88(12)
C3 C2 N3 C16 8.7(2)
N1 C1 N3 C2 0.15(14)
C9 C1 N3 C2 178.56(12)
N1 C1 N3 C16 172.95(12)
C9 C1 N3 C16 -8.6(2)
C17 C16 N3 C2 -81.62(17)
C21 C16 N3 C2 97.50(17)
C17 C16 N3 C1 107.18(16)
C21 C16 N3 C1 -73.70(17)
N6 C23 N4 N5 -0.2(2)
C31 C23 N4 N5 -179.59(16)
N6 C24 N5 N4 -1.08(19)
C25 C24 N5 N4 179.00(15)
C23 N4 N5 C24 0.8(2)
N4 C23 N6 C24 -0.47(18)
C31 C23 N6 C24 178.98(14)
N4 C23 N6 C38 -169.13(13)
C31 C23 N6 C38 10.3(2)
N5 C24 N6 C23 0.95(17)
C25 C24 N6 C23 -179.14(16)
N5 C24 N6 C38 168.67(13)
C25 C24 N6 C38 -11.4(3)
C43 C38 N6 C23 -101.90(17)
C39 C38 N6 C23 76.19(19)
C43 C38 N6 C24 92.32(19)
C39 C38 N6 C24 -89.59(19)
C18 C19 O2 C22 0.5(2)
C20 C19 O2 C22 -178.26(14)
C42 C41 O4 C44 0.4(2)
C40 C41 O4 C44 -178.31(15)

loop_
_cod_related_entry_id
_cod_related_entry_database
_cod_related_entry_code
1 ChemSpider 24736582
